data_4339237
loop_
_publ_author_name
'Go, Yong Bok'
'Wang, Xiqu'
'Jacobson, Allan J.'

_publ_section_title
;
 (6,3)-honeycomb structures of uranium(VI) benzenedicarboxylate
 derivatives: the use of noncovalent interactions to prevent
 interpenetration.
;
_journal_issue 16
_journal_name_full 'Inorganic chemistry'
_journal_page_first 6594
_journal_page_last 6600
_journal_paper_doi 10.1021/ic700693f
_journal_volume 46
_journal_year 2007
_chemical_formula_sum 'C19 H17 N3 O9 U'
_chemical_formula_weight 669.39
_chemical_name_systematic
; 
 ? 
;
_space_group_IT_number 15
_symmetry_space_group_name_Hall '-C 2yc'
_symmetry_space_group_name_H-M 'C 1 2/c 1'
_atom_sites_solution_hydrogens geom
_atom_sites_solution_primary direct
_atom_sites_solution_secondary difmap
_audit_creation_method SHELXL-97
_cell_angle_alpha 90.00
_cell_angle_beta 98.8960(10)
_cell_angle_gamma 90.00
_cell_formula_units_Z 8
_cell_length_a 12.7214(8)
_cell_length_b 19.6454(12)
_cell_length_c 17.0646(14)
_cell_measurement_temperature 296(2)
_cell_volume 4213.4(5)
_computing_structure_refinement 'SHELXL-97 (Sheldrick, 1997)'
_computing_structure_solution 'SHELXS-97 (Sheldrick, 1990)'
_diffrn_ambient_temperature 296(2)
_diffrn_measured_fraction_theta_full 1.000
_diffrn_measured_fraction_theta_max 1.000
_diffrn_measurement_device_type 'SIEMENS SMART/CCD'
_diffrn_measurement_method 'narrow frame'
_diffrn_radiation_monochromator graphite
_diffrn_radiation_source 'fine-focus sealed tube'
_diffrn_radiation_type MoK\a
_diffrn_radiation_wavelength 0.71073
_diffrn_reflns_av_R_equivalents 0.0296
_diffrn_reflns_av_sigmaI/netI 0.0311
_diffrn_reflns_limit_h_max 15
_diffrn_reflns_limit_h_min -14
_diffrn_reflns_limit_k_max 23
_diffrn_reflns_limit_k_min -17
_diffrn_reflns_limit_l_max 20
_diffrn_reflns_limit_l_min -17
_diffrn_reflns_number 10586
_diffrn_reflns_theta_full 25.00
_diffrn_reflns_theta_max 25.00
_diffrn_reflns_theta_min 1.92
_exptl_absorpt_coefficient_mu 7.762
_exptl_absorpt_correction_T_max 'Tmin/Tmax ratio 0.8576'
_exptl_absorpt_correction_T_min 'Tmin/Tmax ratio 0.8576'
_exptl_absorpt_correction_type multi-scan
_exptl_absorpt_process_details SADABS
_exptl_crystal_colour yellow
_exptl_crystal_density_diffrn 2.110
_exptl_crystal_density_method 'not measured'
_exptl_crystal_description polyhedra
_exptl_crystal_F_000 2528
_exptl_crystal_size_max 0.325
_exptl_crystal_size_mid 0.175
_exptl_crystal_size_min 0.125
_refine_diff_density_max 1.105
_refine_diff_density_min -0.521
_refine_diff_density_rms 0.118
_refine_ls_extinction_method none
_refine_ls_goodness_of_fit_ref 0.991
_refine_ls_hydrogen_treatment riding
_refine_ls_matrix_type full
_refine_ls_number_parameters 289
_refine_ls_number_reflns 3716
_refine_ls_number_restraints 0
_refine_ls_restrained_S_all 0.991
_refine_ls_R_factor_all 0.0347
_refine_ls_R_factor_gt 0.0236
_refine_ls_shift/su_max 0.001
_refine_ls_shift/su_mean 0.000
_refine_ls_structure_factor_coef Fsqd
_refine_ls_weighting_details 'calc w=1/[\s^2^(Fo^2^)+(0.0307P)^2^+12.3759P] where P=(Fo^2^+2Fc^2^)/3'
_refine_ls_weighting_scheme calc
_refine_ls_wR_factor_gt 0.0568
_refine_ls_wR_factor_ref 0.0594
_reflns_number_gt 3036
_reflns_number_total 3716
_reflns_threshold_expression >2sigma(I)
_cod_data_source_file ic700693f-file001.cif
_cod_data_source_block 2b
_cod_original_sg_symbol_H-M 'C 2/c'
_cod_database_code 4339237

loop_
_symmetry_equiv_pos_as_xyz
'x, y, z'
'-x, y, -z+1/2'
'x+1/2, y+1/2, z'
'-x+1/2, y+1/2, -z+1/2'
'-x, -y, -z'
'x, -y, z-1/2'
'-x+1/2, -y+1/2, -z'
'x+1/2, -y+1/2, z-1/2'

loop_
_atom_site_label
_atom_site_type_symbol
_atom_site_fract_x
_atom_site_fract_y
_atom_site_fract_z
_atom_site_U_iso_or_equiv
_atom_site_adp_type
_atom_site_occupancy
_atom_site_symmetry_multiplicity
_atom_site_calc_flag
_atom_site_refinement_flags
U1 U 0.160220(15) 0.116788(9) 0.085897(9) 0.02502(7) Uani 1 1 d .
O1 O 0.1820(3) 0.19167(17) 0.20336(19) 0.0392(9) Uani 1 1 d .
O2 O 0.0371(3) 0.08965(19) 0.1089(2) 0.0423(9) Uani 1 1 d .
O3 O 0.1359(3) 0.06206(16) -0.05138(19) 0.0358(9) Uani 1 1 d .
O4 O 0.0616(3) 0.16030(18) -0.03697(19) 0.0410(10) Uani 1 1 d .
O5 O 0.2190(3) -0.00312(17) 0.09887(18) 0.0366(9) Uani 1 1 d .
O6 O 0.2483(3) 0.05707(17) 0.20731(19) 0.0369(9) Uani 1 1 d .
O7 O 0.2848(3) 0.1422(2) 0.0643(2) 0.0428(9) Uani 1 1 d .
O8 O 0.1107(4) 0.23753(18) 0.0918(2) 0.0500(11) Uani 1 1 d .
C1 C 0.0250(4) 0.1807(2) -0.2089(3) 0.0246(11) Uani 1 1 d .
C2 C 0.0215(4) 0.0569(2) -0.2097(3) 0.0277(11) Uani 1 1 d .
H2 H 0.0344 0.0157 -0.1830 0.033 Uiso 1 1 calc R
C3 C 0.0449(4) 0.1167(2) -0.1697(3) 0.0251(10) Uani 1 1 d .
C4 C 0.0836(4) 0.1128(2) -0.0817(3) 0.0281(11) Uani 1 1 d .
C5 C 0.2371(4) -0.1219(2) 0.1906(3) 0.0275(11) Uani 1 1 d .
H5 H 0.1862 -0.1208 0.1452 0.033 Uiso 1 1 calc R
C6 C 0.3663(4) -0.0635(2) 0.2868(3) 0.0243(10) Uani 1 1 d .
C7 C 0.2392(4) 0.3165(2) 0.2696(3) 0.0293(11) Uani 1 1 d .
H7 H 0.2751 0.2771 0.2887 0.035 Uiso 1 1 calc R
C8 C 0.2878(4) -0.0632(2) 0.2177(3) 0.0252(11) Uani 1 1 d .
C9 C 0.1639(4) 0.3131(2) 0.2031(3) 0.0275(11) Uani 1 1 d .
C10 C 0.1081(4) 0.3729(2) 0.1725(3) 0.0291(12) Uani 1 1 d .
C11 C 0.2514(4) 0.0004(2) 0.1730(3) 0.0290(11) Uani 1 1 d .
C12 C 0.0540(4) 0.2443(2) -0.1728(3) 0.0302(12) Uani 1 1 d .
H12 H 0.0913 0.2452 -0.1214 0.036 Uiso 1 1 calc R
C13 C 0.4238(4) -0.0047(3) 0.3166(3) 0.0307(12) Uani 1 1 d .
H13 H 0.4092 0.0366 0.2905 0.037 Uiso 1 1 calc R
C14 C 0.1497(5) 0.2446(3) 0.1637(3) 0.0347(13) Uani 1 1 d .
C15 C 0.4996(4) -0.0071(3) 0.3822(3) 0.0380(13) Uani 1 1 d .
H15 H 0.5354 0.0324 0.4010 0.046 Uiso 1 1 calc R
C16 C -0.0236(5) 0.4309(3) 0.0785(3) 0.0445(15) Uani 1 1 d .
H16 H -0.0752 0.4295 0.0336 0.053 Uiso 1 1 calc R
C17 C 0.0275(5) 0.3727(3) 0.1051(3) 0.0427(15) Uani 1 1 d .
H17 H 0.0093 0.3320 0.0786 0.051 Uiso 1 1 calc R
C18 C 0.0282(5) 0.3045(3) -0.2116(3) 0.0407(14) Uani 1 1 d .
H18 H 0.0485 0.3455 -0.1866 0.049 Uiso 1 1 calc R
C19 C -0.1990(5) 0.1153(3) 0.0884(3) 0.0443(15) Uani 1 1 d .
N1 N 0.1925(5) -0.1138(3) -0.0118(3) 0.0543(14) Uani 1 1 d .
N2 N 0.2144(4) 0.0592(3) 0.3734(3) 0.0482(13) Uani 1 1 d .
N3 N 0.1902(5) 0.1762(3) 0.3730(3) 0.0658(17) Uani 1 1 d .
O1W O -0.1135(4) 0.2472(2) -0.0248(3) 0.0701(14) Uani 1 1 d .

loop_
_atom_site_aniso_label
_atom_site_aniso_U_11
_atom_site_aniso_U_22
_atom_site_aniso_U_33
_atom_site_aniso_U_23
_atom_site_aniso_U_13
_atom_site_aniso_U_12
U1 0.04009(12) 0.01776(11) 0.01413(10) -0.00030(7) -0.00556(7) 0.00170(9)
O1 0.072(3) 0.0212(19) 0.0201(18) -0.0015(14) -0.0052(18) 0.0026(18)
O2 0.049(2) 0.037(2) 0.039(2) -0.0012(18) 0.0008(18) -0.0005(19)
O3 0.060(2) 0.0259(19) 0.0168(17) -0.0010(14) -0.0100(16) 0.0094(18)
O4 0.067(3) 0.035(2) 0.0169(18) -0.0023(16) -0.0065(17) 0.0196(19)
O5 0.061(3) 0.0275(19) 0.0156(18) 0.0002(14) -0.0107(17) 0.0068(18)
O6 0.064(3) 0.0234(19) 0.0186(18) -0.0018(14) -0.0074(17) 0.0108(18)
O7 0.055(3) 0.040(2) 0.030(2) -0.0025(17) -0.0024(18) -0.008(2)
O8 0.094(3) 0.025(2) 0.024(2) -0.0048(15) -0.015(2) 0.011(2)
C1 0.028(3) 0.024(3) 0.020(2) 0.000(2) 0.000(2) 0.001(2)
C2 0.038(3) 0.023(3) 0.019(2) 0.004(2) -0.006(2) 0.002(2)
C3 0.031(3) 0.023(2) 0.019(2) 0.001(2) -0.003(2) 0.002(2)
C4 0.037(3) 0.024(3) 0.019(2) 0.000(2) -0.007(2) 0.000(2)
C5 0.033(3) 0.029(3) 0.018(2) 0.000(2) -0.003(2) 0.003(2)
C6 0.029(3) 0.022(3) 0.021(2) 0.0029(19) 0.001(2) 0.001(2)
C7 0.042(3) 0.024(3) 0.021(3) 0.0027(19) 0.003(2) 0.004(2)
C8 0.034(3) 0.022(3) 0.019(2) 0.0015(19) 0.003(2) 0.003(2)
C9 0.041(3) 0.021(3) 0.020(2) -0.0039(19) 0.003(2) -0.001(2)
C10 0.042(3) 0.023(3) 0.021(2) -0.0030(19) 0.001(2) -0.002(2)
C11 0.040(3) 0.022(3) 0.023(3) 0.002(2) 0.000(2) 0.003(2)
C12 0.039(3) 0.024(3) 0.023(3) -0.004(2) -0.007(2) -0.003(2)
C13 0.039(3) 0.025(3) 0.027(3) 0.004(2) 0.004(2) 0.001(2)
C14 0.051(4) 0.023(3) 0.028(3) -0.004(2) 0.000(2) 0.001(2)
C15 0.043(3) 0.036(3) 0.032(3) -0.003(2) -0.003(3) -0.012(3)
C16 0.050(4) 0.043(3) 0.033(3) -0.006(3) -0.016(3) 0.008(3)
C17 0.058(4) 0.031(3) 0.033(3) -0.011(2) -0.012(3) 0.003(3)
C18 0.059(4) 0.023(3) 0.037(3) -0.008(2) -0.003(3) -0.004(3)
C19 0.050(4) 0.048(4) 0.032(3) 0.002(3) -0.003(3) 0.017(3)
N1 0.077(4) 0.063(4) 0.022(3) -0.015(2) 0.005(2) -0.009(3)
N2 0.055(3) 0.046(3) 0.045(3) -0.008(2) 0.011(2) 0.000(3)
N3 0.109(5) 0.046(3) 0.036(3) 0.016(2) -0.006(3) -0.017(3)
O1W 0.067(3) 0.064(3) 0.076(3) 0.003(3) 0.002(3) 0.007(3)

loop_
_atom_type_symbol
_atom_type_description
_atom_type_scat_dispersion_real
_atom_type_scat_dispersion_imag
_atom_type_scat_source
C C 0.0033 0.0016 'International Tables Vol C Tables 4.2.6.8 and 6.1.1.4'
N N 0.0061 0.0033 'International Tables Vol C Tables 4.2.6.8 and 6.1.1.4'
O O 0.0106 0.0060 'International Tables Vol C Tables 4.2.6.8 and 6.1.1.4'
U U -9.6767 9.6646 'International Tables Vol C Tables 4.2.6.8 and 6.1.1.4'
H H 0.0000 0.0000 'International Tables Vol C Tables 4.2.6.8 and 6.1.1.4'

loop_
_geom_angle_atom_site_label_1
_geom_angle_atom_site_label_2
_geom_angle_atom_site_label_3
_geom_angle
_geom_angle_site_symmetry_1
_geom_angle_site_symmetry_3
O7 U1 O2 178.59(17) . .
O7 U1 O4 94.65(15) . .
O2 U1 O4 86.57(15) . .
O7 U1 O8 88.82(17) . .
O2 U1 O8 92.33(17) . .
O4 U1 O8 66.07(11) . .
O7 U1 O1 90.54(15) . .
O2 U1 O1 89.52(15) . .
O4 U1 O1 118.05(11) . .
O8 U1 O1 52.34(11) . .
O7 U1 O5 91.12(16) . .
O2 U1 O5 87.63(15) . .
O4 U1 O5 121.48(11) . .
O8 U1 O5 172.41(10) . .
O1 U1 O5 120.08(10) . .
O7 U1 O6 90.26(15) . .
O2 U1 O6 88.46(15) . .
O4 U1 O6 172.10(12) . .
O8 U1 O6 120.32(11) . .
O1 U1 O6 68.00(11) . .
O5 U1 O6 52.09(10) . .
O7 U1 O3 84.95(15) . .
O2 U1 O3 95.25(15) . .
O4 U1 O3 51.85(11) . .
O8 U1 O3 116.64(11) . .
O1 U1 O3 168.31(11) . .
O5 U1 O3 70.89(10) . .
O6 U1 O3 122.68(11) . .
O7 U1 C14 87.50(17) . .
O2 U1 C14 93.18(17) . .
O4 U1 C14 92.10(13) . .
O8 U1 C14 26.04(13) . .
O1 U1 C14 26.46(12) . .
O5 U1 C14 146.38(12) . .
O6 U1 C14 94.30(13) . .
O3 U1 C14 142.18(12) . .
O7 U1 C11 91.72(16) . .
O2 U1 C11 86.87(16) . .
O4 U1 C11 147.25(13) . .
O8 U1 C11 146.28(12) . .
O1 U1 C11 93.93(12) . .
O5 U1 C11 26.14(12) . .
O6 U1 C11 25.98(12) . .
O3 U1 C11 96.97(12) . .
C14 U1 C11 120.29(14) . .
O7 U1 C4 88.65(15) . .
O2 U1 C4 92.14(16) . .
O4 U1 C4 25.84(12) . .
O8 U1 C4 91.01(12) . .
O1 U1 C4 143.35(12) . .
O5 U1 C4 96.57(12) . .
O6 U1 C4 148.63(12) . .
O3 U1 C4 26.06(12) . .
C14 U1 C4 116.96(14) . .
C11 U1 C4 122.71(14) . .
C14 O1 U1 93.9(3) . .
C4 O3 U1 91.4(3) . .
C4 O4 U1 97.4(3) . .
C11 O5 U1 94.8(3) . .
C11 O6 U1 94.1(3) . .
C14 O8 U1 94.7(3) . .
C12 C1 C3 123.8(4) . .
C12 C1 C1 117.9(3) . 2_554
C3 C1 C1 118.3(3) . 2_554
C3 C2 C2 120.8(3) . 2_554
C3 C2 H2 119.6 . .
C2 C2 H2 119.6 2_554 .
C2 C3 C1 120.9(4) . .
C2 C3 C4 117.7(4) . .
C1 C3 C4 121.2(4) . .
O3 C4 O4 119.2(4) . .
O3 C4 C3 121.2(4) . .
O4 C4 C3 119.6(4) . .
O3 C4 U1 62.5(2) . .
O4 C4 U1 56.8(2) . .
C3 C4 U1 175.5(3) . .
C8 C5 C7 120.7(4) . 4_545
C8 C5 H5 119.6 . .
C7 C5 H5 119.6 4_545 .
C13 C6 C8 123.4(4) . .
C13 C6 C10 117.9(4) . 4_545
C8 C6 C10 118.7(4) . 4_545
C9 C7 C5 121.0(5) . 4
C9 C7 H7 119.5 . .
C5 C7 H7 119.5 4 .
C5 C8 C6 120.7(4) . .
C5 C8 C11 116.0(4) . .
C6 C8 C11 123.2(4) . .
C7 C9 C10 120.5(4) . .
C7 C9 C14 115.8(4) . .
C10 C9 C14 123.6(4) . .
C17 C10 C9 123.4(4) . .
C17 C10 C6 118.3(4) . 4
C9 C10 C6 118.3(4) . 4
O6 C11 O5 118.8(4) . .
O6 C11 C8 121.9(4) . .
O5 C11 C8 119.2(4) . .
O6 C11 U1 59.9(2) . .
O5 C11 U1 59.0(2) . .
C8 C11 U1 174.2(4) . .
C18 C12 C1 121.6(5) . .
C18 C12 H12 119.2 . .
C1 C12 H12 119.2 . .
C15 C13 C6 121.9(5) . .
C15 C13 H13 119.1 . .
C6 C13 H13 119.1 . .
O8 C14 O1 118.3(4) . .
O8 C14 C9 122.6(4) . .
O1 C14 C9 119.1(4) . .
O8 C14 U1 59.2(3) . .
O1 C14 U1 59.6(2) . .
C9 C14 U1 170.1(4) . .
C13 C15 C16 119.8(5) . 4_545
C13 C15 H15 120.1 . .
C16 C15 H15 120.1 4_545 .
C17 C16 C15 121.0(5) . 4
C17 C16 H16 119.5 . .
C15 C16 H16 119.5 4 .
C16 C17 C10 121.2(5) . .
C16 C17 H17 119.4 . .
C10 C17 H17 119.4 . .
C12 C18 C18 120.3(3) . 2_554
C12 C18 H18 119.8 . .
C18 C18 H18 119.8 2_554 .
N2 C19 N1 120.7(6) 2 5
N2 C19 N3 120.3(6) 2 2
N1 C19 N3 118.9(6) 5 2

loop_
_geom_bond_atom_site_label_1
_geom_bond_atom_site_label_2
_geom_bond_distance
_geom_bond_site_symmetry_2
U1 O7 1.754(4) .
U1 O2 1.756(4) .
U1 O4 2.427(3) .
U1 O8 2.460(4) .
U1 O1 2.467(3) .
U1 O5 2.471(3) .
U1 O6 2.491(3) .
U1 O3 2.553(3) .
U1 C14 2.853(5) .
U1 C11 2.872(5) .
U1 C4 2.876(5) .
O1 C14 1.274(6) .
O3 C4 1.264(6) .
O4 C4 1.264(6) .
O5 C11 1.270(5) .
O6 C11 1.262(6) .
O8 C14 1.257(6) .
C1 C12 1.416(6) .
C1 C3 1.428(6) .
C1 C1 1.447(9) 2_554
C2 C3 1.369(6) .
C2 C2 1.400(9) 2_554
C2 H2 0.9300 .
C3 C4 1.508(6) .
C5 C8 1.366(6) .
C5 C7 1.399(7) 4_545
C5 H5 0.9300 .
C6 C13 1.418(7) .
C6 C8 1.423(6) .
C6 C10 1.442(6) 4_545
C7 C9 1.368(7) .
C7 C5 1.399(7) 4
C7 H7 0.9300 .
C8 C11 1.499(6) .
C9 C10 1.429(7) .
C9 C14 1.502(6) .
C10 C17 1.417(7) .
C10 C6 1.442(6) 4
C12 C18 1.370(7) .
C12 H12 0.9300 .
C13 C15 1.361(7) .
C13 H13 0.9300 .
C15 C16 1.402(7) 4_545
C15 H15 0.9300 .
C16 C17 1.358(7) .
C16 C15 1.402(7) 4
C16 H16 0.9300 .
C17 H17 0.9300 .
C18 C18 1.393(10) 2_554
C18 H18 0.9300 .
C19 N2 1.310(7) 2
C19 N1 1.322(7) 5
C19 N3 1.362(7) 2
N1 C19 1.322(7) 5
N2 C19 1.310(7) 2
N3 C19 1.362(7) 2
